data_4036435
loop_
_publ_author_name
'Yamaguchi, Kirara'
'Murai, Toshiaki'
'Hasegawa, Saki'
'Miwa, Yohei'
'Kutsumizu, Shoichi'
'Maruyama, Toshifumi'
'Sasamori, Takahiro'
'Tokitoh, Norihiro'

_publ_section_title
;
 5-N-Arylaminothiazoles as Highly Twisted Fluorescent Monocyclic
 Heterocycles: Synthesis and Characterization.
;
_journal_issue 21
_journal_name_full 'The Journal of organic chemistry'
_journal_page_first 10742
_journal_page_last 10756
_journal_paper_doi 10.1021/acs.joc.5b01963
_journal_volume 80
_journal_year 2015
_chemical_formula_moiety 'C31 H30 N4 S'
_chemical_formula_sum 'C31 H30 N4 S'
_chemical_formula_weight 490.65
_space_group_crystal_system monoclinic
_space_group_IT_number 14
_space_group_name_Hall '-P 2yn'
_space_group_name_H-M_alt 'P 1 21/n 1'
_atom_sites_solution_hydrogens geom
_audit_creation_method SHELXL-2013
_cell_angle_alpha 90
_cell_angle_beta 107.1253(8)
_cell_angle_gamma 90
_cell_formula_units_Z 4
_cell_length_a 10.1218(2)
_cell_length_b 22.2460(3)
_cell_length_c 12.1236(2)
_cell_measurement_reflns_used 7108
_cell_measurement_temperature 103(2)
_cell_measurement_theta_max 30.4636
_cell_measurement_theta_min 1.7561
_cell_volume 2608.83(8)
_computing_cell_refinement HKL2000
_computing_data_collection CrystalClear
_computing_data_reduction HKL2000
_computing_molecular_graphics
;
Yadokari-XG 2011 (Wakita, Nemoto et al., 2011)
;
_computing_publication_material
;
Yadokari-XG 2011 (Wakita, Nemoto et al., 2011)
;
_computing_structure_refinement 'SHELXL-2013 (Sheldrick, 2013)'
_computing_structure_solution SIR2004
_diffrn_ambient_temperature 103(2)
_diffrn_detector_area_resol_mean 28.5714
_diffrn_measured_fraction_theta_full 0.996
_diffrn_measured_fraction_theta_max 0.997
_diffrn_measurement_device_type confocal
_diffrn_measurement_method '\w scans'
_diffrn_radiation_type MoK\a
_diffrn_radiation_wavelength 0.71075
_diffrn_reflns_av_R_equivalents 0.0223
_diffrn_reflns_av_unetI/netI 0.0169
_diffrn_reflns_Laue_measured_fraction_full 0.996
_diffrn_reflns_Laue_measured_fraction_max 0.997
_diffrn_reflns_limit_h_max 12
_diffrn_reflns_limit_h_min -12
_diffrn_reflns_limit_k_max 26
_diffrn_reflns_limit_k_min -26
_diffrn_reflns_limit_l_max 14
_diffrn_reflns_limit_l_min -14
_diffrn_reflns_number 22185
_diffrn_reflns_point_group_measured_fraction_full 0.996
_diffrn_reflns_point_group_measured_fraction_max 0.997
_diffrn_reflns_theta_full 25.242
_diffrn_reflns_theta_max 25.498
_diffrn_reflns_theta_min 1.982
_diffrn_source 'fine-focus sealed tube'
_exptl_absorpt_coefficient_mu 0.151
_exptl_absorpt_correction_T_max 0.988
_exptl_absorpt_correction_T_min 0.985
_exptl_absorpt_correction_type multi-scan
_exptl_absorpt_process_details
;
MULABS - Emprical Correction for Absorption Anisotropy.
R. H. Blessing, Acta Crystallogr. 1995, A51, 33-38.
;
_exptl_crystal_colour orange
_exptl_crystal_density_diffrn 1.249
_exptl_crystal_description block
_exptl_crystal_F_000 1040
_exptl_crystal_size_max 0.100
_exptl_crystal_size_mid 0.090
_exptl_crystal_size_min 0.080
_refine_diff_density_max 0.351
_refine_diff_density_min -0.304
_refine_diff_density_rms 0.036
_refine_ls_extinction_method none
_refine_ls_goodness_of_fit_ref 1.047
_refine_ls_hydrogen_treatment constr
_refine_ls_matrix_type full
_refine_ls_number_parameters 329
_refine_ls_number_reflns 4843
_refine_ls_number_restraints 0
_refine_ls_restrained_S_all 1.047
_refine_ls_R_factor_all 0.0405
_refine_ls_R_factor_gt 0.0375
_refine_ls_shift/su_max 0.001
_refine_ls_shift/su_mean 0.000
_refine_ls_structure_factor_coef Fsqd
_refine_ls_weighting_details 'w=1/[\s^2^(Fo^2^)+(0.0461P)^2^+1.1998P] where P=(Fo^2^+2Fc^2^)/3'
_refine_ls_weighting_scheme calc
_refine_ls_wR_factor_gt 0.0974
_refine_ls_wR_factor_ref 0.1001
_reflns_Friedel_coverage 0.000
_reflns_number_gt 4494
_reflns_number_total 4843
_reflns_threshold_expression 'I > 2\s(I)'
_cod_data_source_file jo5b01963_si_005.cif
_cod_data_source_block Murai
_cod_original_sg_symbol_H-M 'P 21/n'
_cod_database_code 4036435
_shelx_space_group_comment
;
The symmetry employed for this shelxl refinement is uniquely defined
by the following loop, which should always be used as a source of
symmetry information in preference to the above space-group names.
They are only intended as comments.
;
_shelx_estimated_absorpt_t_min 0.985
_shelx_estimated_absorpt_t_max 0.988
_shelxl_version_number 2013-3

loop_
_space_group_symop_operation_xyz
'x, y, z'
'-x+1/2, y+1/2, -z+1/2'
'-x, -y, -z'
'x-1/2, -y-1/2, z-1/2'

loop_
_atom_site_label
_atom_site_type_symbol
_atom_site_fract_x
_atom_site_fract_y
_atom_site_fract_z
_atom_site_U_iso_or_equiv
_atom_site_adp_type
_atom_site_occupancy
_atom_site_site_symmetry_order
_atom_site_calc_flag
_atom_site_refinement_flags_posn
_atom_site_refinement_flags_adp
C1 C 0.94454(14) 0.14070(6) 0.33466(11) 0.0263(3) Uani 1 1 d . .
C19 C 0.51417(15) 0.09329(6) -0.04555(12) 0.0311(3) Uani 1 1 d . .
C21 C 0.72151(16) 0.15273(7) -0.02555(12) 0.0318(3) Uani 1 1 d . .
H1 H 0.7887 0.1681 -0.0588 0.038 Uiso 1 1 calc R U
N1 N 0.96090(12) 0.14299(5) 0.45204(10) 0.0272(3) Uani 1 1 d . .
C2 C 0.89004(14) 0.19187(6) 0.27581(12) 0.0276(3) Uani 1 1 d . .
C3 C 0.92400(14) 0.19511(6) 0.48289(12) 0.0277(3) Uani 1 1 d . .
C26 C 1.05540(15) 0.32889(7) 0.10369(12) 0.0299(3) Uani 1 1 d . .
H2 H 1.1493 0.3413 0.1285 0.036 Uiso 1 1 calc R U
C23 C 0.78297(14) 0.29160(6) 0.03523(12) 0.0284(3) Uani 1 1 d . .
H3 H 0.6889 0.2793 0.0118 0.034 Uiso 1 1 calc R U
C10 C 0.98666(14) 0.08529(7) 0.28725(12) 0.0294(3) Uani 1 1 d . .
C4 C 0.93686(14) 0.21143(7) 0.60316(12) 0.0294(3) Uani 1 1 d . .
N4 N 0.99673(13) 0.41709(6) -0.02162(12) 0.0358(3) Uani 1 1 d . .
C27 C 1.01713(15) 0.27653(7) 0.14791(12) 0.0298(3) Uani 1 1 d . .
H4 H 1.0851 0.2538 0.2029 0.036 Uiso 1 1 calc R U
C22 C 0.88075(15) 0.25654(6) 0.11313(11) 0.0270(3) Uani 1 1 d . .
C17 C 0.63430(15) 0.14189(7) 0.13580(12) 0.0318(3) Uani 1 1 d . .
H5 H 0.6402 0.1503 0.2139 0.038 Uiso 1 1 calc R U
C25 C 0.95827(15) 0.36392(6) 0.02306(12) 0.0280(3) Uani 1 1 d . .
C5 C 0.86217(17) 0.25930(7) 0.62963(14) 0.0362(3) Uani 1 1 d . .
H6 H 0.8020 0.2822 0.5693 0.043 Uiso 1 1 calc R U
C16 C 0.73280(14) 0.16543(6) 0.08904(12) 0.0280(3) Uani 1 1 d . .
N3 N 0.40968(14) 0.05605(6) -0.11164(11) 0.0403(3) Uani 1 1 d . .
C24 C 0.82047(14) 0.34424(6) -0.00894(12) 0.0287(3) Uani 1 1 d . .
H7 H 0.7515 0.3675 -0.0619 0.034 Uiso 1 1 calc R U
C20 C 0.61369(16) 0.11803(7) -0.09189(12) 0.0327(3) Uani 1 1 d . .
H8 H 0.6070 0.1108 -0.1706 0.039 Uiso 1 1 calc R U
C15 C 1.02380(15) 0.08482(7) 0.18502(13) 0.0357(3) Uani 1 1 d . .
H9 H 1.0175 0.1206 0.1410 0.043 Uiso 1 1 calc R U
C9 C 1.02434(16) 0.17840(7) 0.69218(13) 0.0342(3) Uani 1 1 d . .
H10 H 1.0770 0.1463 0.6751 0.041 Uiso 1 1 calc R U
C11 C 0.99605(16) 0.03179(7) 0.34944(13) 0.0352(3) Uani 1 1 d . .
H11 H 0.9708 0.0315 0.4189 0.042 Uiso 1 1 calc R U
C7 C 0.96159(17) 0.23988(8) 0.83204(14) 0.0398(4) Uani 1 1 d . .
H12 H 0.9701 0.2495 0.9102 0.048 Uiso 1 1 calc R U
C6 C 0.87578(17) 0.27341(8) 0.74403(14) 0.0407(4) Uani 1 1 d . .
H13 H 0.8258 0.3063 0.7618 0.049 Uiso 1 1 calc R U
C18 C 0.52750(16) 0.10632(7) 0.07042(13) 0.0335(3) Uani 1 1 d . .
H14 H 0.4619 0.0904 0.1048 0.040 Uiso 1 1 calc R U
C8 C 1.03508(17) 0.19228(8) 0.80635(13) 0.0391(4) Uani 1 1 d . .
H15 H 1.0933 0.1689 0.8670 0.047 Uiso 1 1 calc R U
C12 C 1.04147(17) -0.02074(8) 0.31169(15) 0.0436(4) Uani 1 1 d . .
H16 H 1.0468 -0.0567 0.3549 0.052 Uiso 1 1 calc R U
C14 C 1.07011(17) 0.03169(9) 0.14787(15) 0.0448(4) Uani 1 1 d . .
H17 H 1.0958 0.0315 0.0785 0.054 Uiso 1 1 calc R U
C13 C 1.07913(17) -0.02084(8) 0.21102(16) 0.0474(4) Uani 1 1 d . .
H18 H 1.1111 -0.0568 0.1852 0.057 Uiso 1 1 calc R U
C28 C 0.30039(17) 0.03800(8) -0.06409(16) 0.0449(4) Uani 1 1 d . .
H19 H 0.3406 0.0177 0.0099 0.067 Uiso 1 1 calc R U
H20 H 0.2373 0.0105 -0.1178 0.067 Uiso 1 1 calc R U
H21 H 0.2492 0.0736 -0.0522 0.067 Uiso 1 1 calc R U
C31 C 0.89777(19) 0.44415(8) -0.12128(17) 0.0487(4) Uani 1 1 d . .
H22 H 0.8815 0.4169 -0.1875 0.073 Uiso 1 1 calc R U
H23 H 0.9346 0.4824 -0.1397 0.073 Uiso 1 1 calc R U
H24 H 0.8105 0.4514 -0.1039 0.073 Uiso 1 1 calc R U
C30 C 1.13836(18) 0.42084(9) -0.02658(18) 0.0520(5) Uani 1 1 d . .
H25 H 1.2022 0.4188 0.0518 0.078 Uiso 1 1 calc R U
H26 H 1.1516 0.4589 -0.0625 0.078 Uiso 1 1 calc R U
H27 H 1.1567 0.3873 -0.0724 0.078 Uiso 1 1 calc R U
C29 C 0.3710(2) 0.06150(10) -0.23530(15) 0.0543(5) Uani 1 1 d . .
H28 H 0.3416 0.1028 -0.2576 0.081 Uiso 1 1 calc R U
H29 H 0.2947 0.0339 -0.2701 0.081 Uiso 1 1 calc R U
H30 H 0.4504 0.0515 -0.2625 0.081 Uiso 1 1 calc R U
S1 S 0.86351(4) 0.24609(2) 0.37133(3) 0.03201(12) Uani 1 1 d . .
N2 N 0.84475(12) 0.20135(5) 0.15691(10) 0.0300(3) Uani 1 1 d . .

loop_
_atom_site_aniso_label
_atom_site_aniso_U_11
_atom_site_aniso_U_22
_atom_site_aniso_U_33
_atom_site_aniso_U_23
_atom_site_aniso_U_13
_atom_site_aniso_U_12
C1 0.0238(6) 0.0325(7) 0.0222(6) -0.0022(5) 0.0062(5) -0.0036(5)
C19 0.0317(7) 0.0293(7) 0.0298(7) 0.0013(6) 0.0052(6) -0.0001(6)
C21 0.0358(8) 0.0341(8) 0.0266(7) 0.0010(6) 0.0110(6) -0.0044(6)
N1 0.0259(6) 0.0332(6) 0.0222(6) -0.0019(5) 0.0068(5) -0.0041(5)
C2 0.0275(7) 0.0332(7) 0.0227(7) -0.0025(6) 0.0084(5) -0.0027(6)
C3 0.0249(7) 0.0332(7) 0.0258(7) -0.0010(6) 0.0084(5) -0.0037(6)
C26 0.0258(7) 0.0358(8) 0.0284(7) -0.0061(6) 0.0082(6) -0.0033(6)
C23 0.0245(7) 0.0335(7) 0.0282(7) -0.0024(6) 0.0094(6) -0.0006(6)
C10 0.0244(7) 0.0347(8) 0.0254(7) -0.0053(6) 0.0017(5) -0.0018(6)
C4 0.0285(7) 0.0349(8) 0.0276(7) -0.0048(6) 0.0126(6) -0.0096(6)
N4 0.0323(7) 0.0323(7) 0.0426(7) 0.0017(5) 0.0109(6) -0.0050(5)
C27 0.0280(7) 0.0363(8) 0.0236(7) -0.0018(6) 0.0053(6) 0.0019(6)
C22 0.0298(7) 0.0308(7) 0.0220(7) -0.0024(5) 0.0100(6) -0.0014(6)
C17 0.0326(8) 0.0396(8) 0.0234(7) -0.0004(6) 0.0085(6) -0.0006(6)
C25 0.0303(7) 0.0277(7) 0.0278(7) -0.0048(5) 0.0114(6) -0.0004(6)
C5 0.0369(8) 0.0396(8) 0.0348(8) -0.0055(6) 0.0148(7) -0.0047(7)
C16 0.0297(7) 0.0281(7) 0.0248(7) 0.0006(5) 0.0057(6) 0.0001(6)
N3 0.0390(7) 0.0434(8) 0.0353(7) -0.0026(6) 0.0059(6) -0.0113(6)
C24 0.0271(7) 0.0303(7) 0.0289(7) -0.0002(6) 0.0085(6) 0.0027(6)
C20 0.0401(8) 0.0341(8) 0.0235(7) -0.0007(6) 0.0085(6) -0.0026(6)
C15 0.0315(8) 0.0443(9) 0.0308(8) -0.0073(7) 0.0081(6) -0.0002(7)
C9 0.0378(8) 0.0377(8) 0.0291(7) -0.0042(6) 0.0128(6) -0.0055(6)
C11 0.0334(8) 0.0348(8) 0.0326(8) -0.0033(6) 0.0021(6) -0.0012(6)
C7 0.0454(9) 0.0484(9) 0.0315(8) -0.0116(7) 0.0202(7) -0.0167(7)
C6 0.0433(9) 0.0436(9) 0.0409(9) -0.0140(7) 0.0213(7) -0.0084(7)
C18 0.0316(8) 0.0394(8) 0.0307(7) 0.0020(6) 0.0110(6) -0.0030(6)
C8 0.0436(9) 0.0462(9) 0.0276(8) -0.0017(7) 0.0106(7) -0.0094(7)
C12 0.0389(9) 0.0361(9) 0.0474(10) -0.0061(7) 0.0000(7) 0.0022(7)
C14 0.0353(8) 0.0611(11) 0.0372(8) -0.0204(8) 0.0096(7) -0.0017(8)
C13 0.0357(9) 0.0426(10) 0.0564(11) -0.0198(8) 0.0020(8) 0.0048(7)
C28 0.0353(8) 0.0469(10) 0.0494(10) 0.0012(8) 0.0079(7) -0.0063(7)
C31 0.0438(10) 0.0369(9) 0.0624(12) 0.0132(8) 0.0106(8) -0.0022(7)
C30 0.0351(9) 0.0605(12) 0.0596(11) 0.0185(9) 0.0127(8) -0.0091(8)
C29 0.0443(10) 0.0781(14) 0.0388(9) -0.0192(9) 0.0094(8) -0.0170(9)
S1 0.0360(2) 0.0332(2) 0.0274(2) -0.00147(14) 0.01034(15) 0.00272(15)
N2 0.0334(6) 0.0329(6) 0.0217(6) 0.0010(5) 0.0052(5) -0.0046(5)

loop_
_atom_type_symbol
_atom_type_description
_atom_type_scat_dispersion_real
_atom_type_scat_dispersion_imag
_atom_type_scat_source
C C 0.0033 0.0016 'International Tables Vol C Tables 4.2.6.8 and 6.1.1.4'
H H 0.0000 0.0000 'International Tables Vol C Tables 4.2.6.8 and 6.1.1.4'
N N 0.0061 0.0033 'International Tables Vol C Tables 4.2.6.8 and 6.1.1.4'
S S 0.1246 0.1234 'International Tables Vol C Tables 4.2.6.8 and 6.1.1.4'

loop_
_geom_angle_atom_site_label_1
_geom_angle_atom_site_label_2
_geom_angle_atom_site_label_3
_geom_angle
C2 C1 N1 114.37(12)
C2 C1 C10 127.56(12)
N1 C1 C10 118.07(12)
N3 C19 C20 121.02(13)
N3 C19 C18 122.08(14)
C20 C19 C18 116.88(13)
C20 C21 C16 120.87(14)
C20 C21 H1 119.6
C16 C21 H1 119.6
C3 N1 C1 111.68(12)
C1 C2 N2 128.56(13)
C1 C2 S1 110.20(10)
N2 C2 S1 120.88(11)
N1 C3 C4 123.63(13)
N1 C3 S1 114.99(10)
C4 C3 S1 121.33(11)
C27 C26 C25 121.29(13)
C27 C26 H2 119.4
C25 C26 H2 119.4
C24 C23 C22 121.04(13)
C24 C23 H3 119.5
C22 C23 H3 119.5
C15 C10 C11 118.62(14)
C15 C10 C1 122.42(13)
C11 C10 C1 118.89(13)
C9 C4 C5 119.31(13)
C9 C4 C3 119.35(13)
C5 C4 C3 121.34(14)
C25 N4 C31 117.94(13)
C25 N4 C30 116.95(13)
C31 N4 C30 112.83(13)
C26 C27 C22 121.13(13)
C26 C27 H4 119.4
C22 C27 H4 119.4
C23 C22 C27 118.10(13)
C23 C22 N2 121.81(13)
C27 C22 N2 120.08(13)
C18 C17 C16 121.05(13)
C18 C17 H5 119.5
C16 C17 H5 119.5
C26 C25 N4 121.39(13)
C26 C25 C24 117.09(13)
N4 C25 C24 121.50(13)
C6 C5 C4 120.03(16)
C6 C5 H6 120.0
C4 C5 H6 120.0
C17 C16 C21 118.35(13)
C17 C16 N2 121.23(12)
C21 C16 N2 120.42(13)
C19 N3 C29 118.42(14)
C19 N3 C28 118.36(13)
C29 N3 C28 115.67(14)
C23 C24 C25 121.31(13)
C23 C24 H7 119.3
C25 C24 H7 119.3
C21 C20 C19 121.49(13)
C21 C20 H8 119.3
C19 C20 H8 119.3
C14 C15 C10 119.80(16)
C14 C15 H9 120.1
C10 C15 H9 120.1
C4 C9 C8 120.09(15)
C4 C9 H10 120.0
C8 C9 H10 120.0
C12 C11 C10 121.20(16)
C12 C11 H11 119.4
C10 C11 H11 119.4
C6 C7 C8 119.88(14)
C6 C7 H12 120.1
C8 C7 H12 120.1
C7 C6 C5 120.33(16)
C7 C6 H13 119.8
C5 C6 H13 119.8
C17 C18 C19 121.35(14)
C17 C18 H14 119.3
C19 C18 H14 119.3
C7 C8 C9 120.34(16)
C7 C8 H15 119.8
C9 C8 H15 119.8
C13 C12 C11 119.94(17)
C13 C12 H16 120.0
C11 C12 H16 120.0
C13 C14 C15 120.68(16)
C13 C14 H17 119.7
C15 C14 H17 119.7
C12 C13 C14 119.76(15)
C12 C13 H18 120.1
C14 C13 H18 120.1
N3 C28 H19 109.5
N3 C28 H20 109.5
H19 C28 H20 109.5
N3 C28 H21 109.5
H19 C28 H21 109.5
H20 C28 H21 109.5
N4 C31 H22 109.5
N4 C31 H23 109.5
H22 C31 H23 109.5
N4 C31 H24 109.5
H22 C31 H24 109.5
H23 C31 H24 109.5
N4 C30 H25 109.5
N4 C30 H26 109.5
H25 C30 H26 109.5
N4 C30 H27 109.5
H25 C30 H27 109.5
H26 C30 H27 109.5
N3 C29 H28 109.5
N3 C29 H29 109.5
H28 C29 H29 109.5
N3 C29 H30 109.5
H28 C29 H30 109.5
H29 C29 H30 109.5
C3 S1 C2 88.72(7)
C2 N2 C22 118.19(11)
C2 N2 C16 118.26(11)
C22 N2 C16 120.80(11)

loop_
_geom_bond_atom_site_label_1
_geom_bond_atom_site_label_2
_geom_bond_distance
C1 C2 1.370(2)
C1 N1 1.3843(17)
C1 C10 1.475(2)
C19 N3 1.3957(19)
C19 C20 1.402(2)
C19 C18 1.403(2)
C21 C20 1.384(2)
C21 C16 1.389(2)
C21 H1 0.9500
N1 C3 1.3060(18)
C2 N2 1.3940(17)
C2 S1 1.7466(14)
C3 C4 1.4708(19)
C3 S1 1.7329(14)
C26 C27 1.384(2)
C26 C25 1.401(2)
C26 H2 0.9500
C23 C24 1.386(2)
C23 C22 1.389(2)
C23 H3 0.9500
C10 C15 1.397(2)
C10 C11 1.397(2)
C4 C9 1.388(2)
C4 C5 1.397(2)
N4 C25 1.4028(19)
N4 C31 1.454(2)
N4 C30 1.455(2)
C27 C22 1.392(2)
C27 H4 0.9500
C22 N2 1.4269(18)
C17 C18 1.385(2)
C17 C16 1.386(2)
C17 H5 0.9500
C25 C24 1.403(2)
C5 C6 1.389(2)
C5 H6 0.9500
C16 N2 1.4319(18)
N3 C29 1.439(2)
N3 C28 1.447(2)
C24 H7 0.9500
C20 H8 0.9500
C15 C14 1.394(2)
C15 H9 0.9500
C9 C8 1.391(2)
C9 H10 0.9500
C11 C12 1.382(2)
C11 H11 0.9500
C7 C6 1.380(3)
C7 C8 1.381(2)
C7 H12 0.9500
C6 H13 0.9500
C18 H14 0.9500
C8 H15 0.9500
C12 C13 1.382(3)
C12 H16 0.9500
C14 C13 1.385(3)
C14 H17 0.9500
C13 H18 0.9500
C28 H19 0.9800
C28 H20 0.9800
C28 H21 0.9800
C31 H22 0.9800
C31 H23 0.9800
C31 H24 0.9800
C30 H25 0.9800
C30 H26 0.9800
C30 H27 0.9800
C29 H28 0.9800
C29 H29 0.9800
C29 H30 0.9800

loop_
_geom_torsion_atom_site_label_1
_geom_torsion_atom_site_label_2
_geom_torsion_atom_site_label_3
_geom_torsion_atom_site_label_4
_geom_torsion
C2 C1 N1 C3 -1.92(17)
C10 C1 N1 C3 177.87(12)
N1 C1 C2 N2 -171.05(13)
C10 C1 C2 N2 9.2(2)
N1 C1 C2 S1 2.11(15)
C10 C1 C2 S1 -177.66(11)
C1 N1 C3 C4 -176.80(12)
C1 N1 C3 S1 0.83(15)
C2 C1 C10 C15 24.2(2)
N1 C1 C10 C15 -155.54(13)
C2 C1 C10 C11 -158.83(14)
N1 C1 C10 C11 21.41(19)
N1 C3 C4 C9 18.2(2)
S1 C3 C4 C9 -159.31(11)
N1 C3 C4 C5 -161.44(14)
S1 C3 C4 C5 21.08(19)
C25 C26 C27 C22 0.5(2)
C24 C23 C22 C27 1.6(2)
C24 C23 C22 N2 -178.14(12)
C26 C27 C22 C23 -1.9(2)
C26 C27 C22 N2 177.80(12)
C27 C26 C25 N4 179.81(13)
C27 C26 C25 C24 1.3(2)
C31 N4 C25 C26 167.54(14)
C30 N4 C25 C26 27.9(2)
C31 N4 C25 C24 -14.0(2)
C30 N4 C25 C24 -153.65(15)
C9 C4 C5 C6 0.0(2)
C3 C4 C5 C6 179.58(14)
C18 C17 C16 C21 0.3(2)
C18 C17 C16 N2 -178.89(13)
C20 C21 C16 C17 0.8(2)
C20 C21 C16 N2 179.98(13)
C20 C19 N3 C29 -24.0(2)
C18 C19 N3 C29 157.95(16)
C20 C19 N3 C28 -172.42(15)
C18 C19 N3 C28 9.5(2)
C22 C23 C24 C25 0.2(2)
C26 C25 C24 C23 -1.6(2)
N4 C25 C24 C23 179.85(13)
C16 C21 C20 C19 -1.6(2)
N3 C19 C20 C21 -176.93(14)
C18 C19 C20 C21 1.2(2)
C11 C10 C15 C14 -0.5(2)
C1 C10 C15 C14 176.42(13)
C5 C4 C9 C8 1.2(2)
C3 C4 C9 C8 -178.38(13)
C15 C10 C11 C12 0.2(2)
C1 C10 C11 C12 -176.82(13)
C8 C7 C6 C5 0.4(2)
C4 C5 C6 C7 -0.8(2)
C16 C17 C18 C19 -0.7(2)
N3 C19 C18 C17 178.01(14)
C20 C19 C18 C17 -0.1(2)
C6 C7 C8 C9 0.8(2)
C4 C9 C8 C7 -1.6(2)
C10 C11 C12 C13 0.3(2)
C10 C15 C14 C13 0.3(2)
C11 C12 C13 C14 -0.5(2)
C15 C14 C13 C12 0.2(3)
N1 C3 S1 C2 0.29(11)
C4 C3 S1 C2 177.98(12)
C1 C2 S1 C3 -1.33(11)
N2 C2 S1 C3 172.44(12)
C1 C2 N2 C22 -137.28(15)
S1 C2 N2 C22 50.20(16)
C1 C2 N2 C16 61.3(2)
S1 C2 N2 C16 -111.18(13)
C23 C22 N2 C2 -130.91(14)
C27 C22 N2 C2 49.38(18)
C23 C22 N2 C16 29.98(19)
C27 C22 N2 C16 -149.72(13)
C17 C16 N2 C2 27.5(2)
C21 C16 N2 C2 -151.72(14)
C17 C16 N2 C22 -133.40(14)
C21 C16 N2 C22 47.40(19)
